data_7061941
loop_
_publ_author_name
'Filatov, E. Yu'
'Borodin, A. O.'
'Kuratieva, N. V.'
'Plusnin, P. E.'
'Urlukov, A. S.'
'Potemkin, D. I.'
'Korenev, S. V.'
'Kostin, G. A.'

_publ_section_title
;
 Synthesis and thermal properties of the heterometallic nickel--ruthenium
 complex: a potential precursor for catalytically active nanosized Ni--Ru
 alloy
;
_journal_issue 39
_journal_name_full 'New Journal of Chemistry'
_journal_page_first 19009
_journal_page_last 19017
_journal_paper_doi 10.1039/D2NJ03402F
_journal_volume 46
_journal_year 2022
_chemical_formula_moiety 'C4 H17 N9 Ni O10 Ru'
_chemical_formula_sum 'C4 H17 N9 Ni O10 Ru'
_chemical_formula_weight 511.04
_space_group_crystal_system triclinic
_space_group_IT_number 2
_space_group_name_Hall '-P 1'
_space_group_name_H-M_alt 'P -1'
_atom_sites_solution_hydrogens mixed
_atom_sites_solution_primary direct
_atom_sites_solution_secondary difmap
_audit_creation_method SHELXL-2014/7
_audit_update_record
;
2022-09-12 deposited with the CCDC.	2022-09-14 downloaded from the CCDC.
;
_cell_angle_alpha 77.0890(10)
_cell_angle_beta 83.0430(10)
_cell_angle_gamma 88.8190(10)
_cell_formula_units_Z 4
_cell_length_a 6.63260(10)
_cell_length_b 14.9677(3)
_cell_length_c 17.3854(3)
_cell_measurement_reflns_used 6108
_cell_measurement_temperature 293(2)
_cell_measurement_theta_max 27.48
_cell_measurement_theta_min 2.42
_cell_volume 1669.87(5)
_computing_cell_refinement 'Bruker SAINT'
_computing_data_collection 'Bruker APEX2'
_computing_data_reduction 'Bruker SAINT'
_computing_molecular_graphics 'Bruker SHELXTL'
_computing_publication_material 'Bruker SHELXTL'
_computing_structure_refinement 'Bruker SHELXTL'
_computing_structure_solution 'Bruker SHELXTL'
_diffrn_ambient_temperature 293(2)
_diffrn_detector_area_resol_mean 25
_diffrn_measured_fraction_theta_full 0.998
_diffrn_measured_fraction_theta_max 0.989
_diffrn_measurement_device_type 'Bruker Nonius X8Apex CCD area-detector'
_diffrn_measurement_method '\f scans'
_diffrn_radiation_monochromator graphite
_diffrn_radiation_probe x-ray
_diffrn_radiation_type MoK\a
_diffrn_radiation_wavelength 0.71073
_diffrn_reflns_av_R_equivalents 0.0313
_diffrn_reflns_av_unetI/netI 0.0478
_diffrn_reflns_Laue_measured_fraction_full 0.998
_diffrn_reflns_Laue_measured_fraction_max 0.989
_diffrn_reflns_limit_h_max 8
_diffrn_reflns_limit_h_min -7
_diffrn_reflns_limit_k_max 19
_diffrn_reflns_limit_k_min -19
_diffrn_reflns_limit_l_max 22
_diffrn_reflns_limit_l_min -22
_diffrn_reflns_number 14975
_diffrn_reflns_point_group_measured_fraction_full 0.998
_diffrn_reflns_point_group_measured_fraction_max 0.989
_diffrn_reflns_theta_full 25.250
_diffrn_reflns_theta_max 27.613
_diffrn_reflns_theta_min 2.421
_diffrn_standards_decay_% 0
_diffrn_standards_number 0
_exptl_absorpt_coefficient_mu 2.100
_exptl_absorpt_correction_type multi-scan
_exptl_absorpt_process_details 'Bruker SADABS'
_exptl_crystal_colour orange
_exptl_crystal_density_diffrn 2.033
_exptl_crystal_description prism
_exptl_crystal_F_000 1024
_exptl_crystal_size_max 0.160
_exptl_crystal_size_mid 0.140
_exptl_crystal_size_min 0.070
_exptl_transmission_factor_max 0.746
_exptl_transmission_factor_min 0.680
_refine_diff_density_max 0.974
_refine_diff_density_min -0.477
_refine_diff_density_rms 0.089
_refine_ls_extinction_method none
_refine_ls_goodness_of_fit_ref 1.031
_refine_ls_hydrogen_treatment mixed
_refine_ls_matrix_type full
_refine_ls_number_parameters 478
_refine_ls_number_reflns 7684
_refine_ls_number_restraints 13
_refine_ls_restrained_S_all 1.032
_refine_ls_R_factor_all 0.0476
_refine_ls_R_factor_gt 0.0341
_refine_ls_shift/su_max 0.001
_refine_ls_shift/su_mean 0.000
_refine_ls_structure_factor_coef Fsqd
_refine_ls_weighting_details 'w=1/[\s^2^(Fo^2^)+(0.0263P)^2^+0.3832P] where P=(Fo^2^+2Fc^2^)/3'
_refine_ls_weighting_scheme calc
_refine_ls_wR_factor_gt 0.0693
_refine_ls_wR_factor_ref 0.0735
_reflns_Friedel_coverage 0.000
_reflns_number_gt 6232
_reflns_number_total 7684
_reflns_threshold_expression >2\s(I)
_cod_data_source_file d2nj03402f2.cif
_cod_data_source_block bor538
_cod_depositor_comments 'Adding full bibliography for 7061941.cif.'
_cod_database_code 7061941
_shelx_shelxl_version_number 2014/7
_shelx_space_group_comment
;
The symmetry employed for this shelxl refinement is uniquely defined
by the following loop, which should always be used as a source of
symmetry information in preference to the above space-group names.
They are only intended as comments.
;
_shelx_estimated_absorpt_t_min 0.730
_shelx_estimated_absorpt_t_max 0.867

loop_
_space_group_symop_operation_xyz
'x, y, z'
'-x, -y, -z'

loop_
_atom_site_label
_atom_site_type_symbol
_atom_site_fract_x
_atom_site_fract_y
_atom_site_fract_z
_atom_site_U_iso_or_equiv
_atom_site_adp_type
_atom_site_occupancy
_atom_site_site_symmetry_order
_atom_site_calc_flag
_atom_site_refinement_flags_posn
_atom_site_refinement_flags_adp
_atom_site_refinement_flags_occupancy
_atom_site_disorder_assembly
_atom_site_disorder_group
Ru1 Ru 0.38526(4) 0.24902(2) 0.10140(2) 0.02677(7) Uani 1 1 d . . . . .
Ru2 Ru 0.48179(4) 0.30477(2) 0.59076(2) 0.02606(7) Uani 1 1 d . . . . .
Ni1 Ni 0.16079(6) 0.41029(3) 0.20836(2) 0.02769(10) Uani 1 1 d . . . . .
Ni2 Ni 0.25553(6) 0.10766(3) 0.72108(2) 0.02819(10) Uani 1 1 d . . . . .
O1 O 0.1515(3) 0.29849(16) 0.15695(13) 0.0311(5) Uani 1 1 d D . . . .
O2 O 0.2567(3) 0.21719(15) 0.62607(13) 0.0305(5) Uani 1 1 d D . . . .
O11 O 0.7028(4) 0.1739(2) 0.00678(17) 0.0716(10) Uani 1 1 d . . . . .
O21 O 0.8170(4) 0.43312(19) 0.53872(19) 0.0612(8) Uani 1 1 d . . . . .
O121 O 0.4786(3) 0.41246(17) 0.15759(14) 0.0386(6) Uani 1 1 d . . . . .
O122 O 0.7242(4) 0.3751(2) 0.08153(17) 0.0597(8) Uani 1 1 d . . . . .
O131 O 0.2609(6) 0.3964(3) -0.0187(2) 0.0857(11) Uani 1 1 d . . . . .
O132 O 0.3094(6) 0.2771(2) -0.06390(17) 0.0785(10) Uani 1 1 d . . . . .
O141 O 0.0186(4) 0.1462(2) 0.1074(2) 0.0719(9) Uani 1 1 d . . . . .
O142 O 0.2771(5) 0.0631(2) 0.0989(2) 0.0805(10) Uani 1 1 d . . . . .
O151 O 0.3636(5) 0.1232(3) 0.2540(2) 0.0880(12) Uani 1 1 d . . . . .
O152 O 0.6305(6) 0.1990(3) 0.2323(2) 0.0893(11) Uani 1 1 d . . . . .
O221 O 0.5455(3) 0.15979(17) 0.73274(13) 0.0377(6) Uani 1 1 d . . . . .
O222 O 0.7761(4) 0.26242(18) 0.70350(16) 0.0502(7) Uani 1 1 d . . . . .
O231 O 0.1524(5) 0.4180(3) 0.6401(2) 0.0862(12) Uani 1 1 d . . . . .
O232 O 0.3752(5) 0.4071(3) 0.71430(19) 0.0786(11) Uani 1 1 d . . . . .
O241 O 0.1649(4) 0.3416(2) 0.48968(15) 0.0554(7) Uani 1 1 d . . . . .
O242 O 0.4343(4) 0.41593(19) 0.43502(14) 0.0551(7) Uani 1 1 d . . . . .
O251 O 0.5374(5) 0.1852(2) 0.4795(2) 0.0746(10) Uani 1 1 d . . . . .
O252 O 0.7846(5) 0.1759(2) 0.54687(18) 0.0790(11) Uani 1 1 d . . . . .
N11 N 0.5868(4) 0.2040(2) 0.04728(17) 0.0401(7) Uani 1 1 d . . . . .
N12 N 0.5491(4) 0.3615(2) 0.11312(16) 0.0331(6) Uani 1 1 d . . . . .
N13 N 0.2965(5) 0.3180(2) -0.00594(19) 0.0475(8) Uani 1 1 d . . . . .
N14 N 0.2031(5) 0.1381(2) 0.10187(17) 0.0427(7) Uani 1 1 d . . . . .
N15 N 0.4685(5) 0.1804(2) 0.21350(18) 0.0410(7) Uani 1 1 d . . . . .
N16 N 0.2128(4) 0.3210(2) 0.31450(16) 0.0435(8) Uani 1 1 d . . . . .
H16A H 0.3102 0.2814 0.3056 0.052 Uiso 1 1 calc R U . . .
H16B H 0.2506 0.3520 0.3485 0.052 Uiso 1 1 calc R U . . .
N17 N -0.1406(4) 0.3970(2) 0.26122(17) 0.0428(7) Uani 1 1 d . . . . .
H17A H -0.1927 0.4521 0.2623 0.051 Uiso 1 1 calc R U . . .
H17B H -0.2146 0.3700 0.2334 0.051 Uiso 1 1 calc R U . . .
N18A N 0.2230(4) 0.5300(2) 0.24375(17) 0.0443(8) Uani 0.356(14) 1 d D . P A 1
H18A H 0.1563 0.5300 0.2914 0.053 Uiso 0.356(14) 1 calc R U P A 1
H18B H 0.3554 0.5349 0.2463 0.053 Uiso 0.356(14) 1 calc R U P A 1
N18B N 0.2230(4) 0.5300(2) 0.24375(17) 0.0443(8) Uani 0.644(14) 1 d D . P A 2
H18C H 0.1171 0.5450 0.2749 0.053 Uiso 0.644(14) 1 calc R U P A 2
H18D H 0.3303 0.5221 0.2707 0.053 Uiso 0.644(14) 1 calc R U P A 2
N19A N 0.0977(4) 0.5014(2) 0.10556(16) 0.0396(7) Uani 0.356(14) 1 d D . P A 1
H19A H 0.1377 0.4781 0.0634 0.048 Uiso 0.356(14) 1 calc R U P A 1
H19B H -0.0354 0.5113 0.1074 0.048 Uiso 0.356(14) 1 calc R U P A 1
N19B N 0.0977(4) 0.5014(2) 0.10556(16) 0.0396(7) Uani 0.644(14) 1 d D . P A 2
H19C H 0.1893 0.4962 0.0649 0.048 Uiso 0.644(14) 1 calc R U P A 2
H19D H -0.0248 0.4899 0.0939 0.048 Uiso 0.644(14) 1 calc R U P A 2
N21 N 0.6863(4) 0.38285(19) 0.55982(16) 0.0358(7) Uani 1 1 d . . . . .
N22 N 0.6155(4) 0.23434(19) 0.68960(16) 0.0315(6) Uani 1 1 d . . . . .
N23 N 0.3152(4) 0.38938(18) 0.65718(15) 0.0302(6) Uani 1 1 d . . . . .
N24 N 0.3407(5) 0.3625(2) 0.49235(16) 0.0359(7) Uani 1 1 d . . . . .
N25 N 0.6228(5) 0.2091(2) 0.52937(17) 0.0404(7) Uani 1 1 d . . . . .
N26 N 0.3810(4) 0.02509(19) 0.64406(16) 0.0391(7) Uani 1 1 d . . . . .
H26A H 0.4794 0.0554 0.6092 0.047 Uiso 1 1 calc R U . . .
H26B H 0.4332 -0.0256 0.6716 0.047 Uiso 1 1 calc R U . . .
N27 N -0.0174(4) 0.0549(2) 0.69912(18) 0.0428(7) Uani 1 1 d . . . . .
H27A H -0.0928 0.0314 0.7449 0.051 Uiso 1 1 calc R U . . .
H27B H -0.0875 0.0995 0.6713 0.051 Uiso 1 1 calc R U . . .
N28 N 0.1213(4) 0.1847(2) 0.79988(16) 0.0376(7) Uani 1 1 d . . . . .
H28A H 0.2063 0.2286 0.8031 0.045 Uiso 1 1 calc R U . . .
H28B H 0.0086 0.2110 0.7828 0.045 Uiso 1 1 calc R U . . .
N29 N 0.2913(4) 0.01246(19) 0.82758(15) 0.0383(7) Uani 1 1 d . . . . .
H29A H 0.2057 -0.0344 0.8342 0.046 Uiso 1 1 calc R U . . .
H29B H 0.4174 -0.0091 0.8259 0.046 Uiso 1 1 calc R U . . .
C11 C 0.0203(6) 0.2724(3) 0.3467(2) 0.0566(11) Uani 1 1 d . . . . .
H11A H 0.0265 0.2396 0.4012 0.068 Uiso 1 1 calc R U . . .
H11B H -0.0050 0.2284 0.3156 0.068 Uiso 1 1 calc R U . . .
C12 C -0.1443(6) 0.3409(3) 0.3434(2) 0.0564(11) Uani 1 1 d . . . . .
H12A H -0.1269 0.3803 0.3795 0.068 Uiso 1 1 calc R U . . .
H12B H -0.2746 0.3099 0.3599 0.068 Uiso 1 1 calc R U . . .
C13A C 0.153(2) 0.6084(8) 0.1817(5) 0.049(4) Uani 0.356(14) 1 d D U P A 1
H13A H 0.2192 0.6649 0.1839 0.059 Uiso 0.356(14) 1 calc R U P A 1
H13B H 0.0076 0.6161 0.1922 0.059 Uiso 0.356(14) 1 calc R U P A 1
C13B C 0.2647(16) 0.6029(5) 0.1709(4) 0.061(3) Uani 0.644(14) 1 d D . P A 2
H13C H 0.2611 0.6627 0.1840 0.073 Uiso 0.644(14) 1 calc R U P A 2
H13D H 0.3976 0.5946 0.1434 0.073 Uiso 0.644(14) 1 calc R U P A 2
C14A C 0.206(2) 0.5880(7) 0.0991(7) 0.046(4) Uani 0.356(14) 1 d D . P A 1
H14C H 0.1591 0.6364 0.0582 0.055 Uiso 0.356(14) 1 calc R U P A 1
H14D H 0.3516 0.5809 0.0871 0.055 Uiso 0.356(14) 1 calc R U P A 1
C14B C 0.1049(15) 0.5953(4) 0.1209(6) 0.052(2) Uani 0.644(14) 1 d D . P A 2
H14A H 0.1307 0.6397 0.0707 0.063 Uiso 0.644(14) 1 calc R U P A 2
H14B H -0.0256 0.6093 0.1472 0.063 Uiso 0.644(14) 1 calc R U P A 2
C21 C 0.2174(7) 0.0019(4) 0.6029(3) 0.0746(15) Uani 1 1 d . . . . .
H21A H 0.1982 0.0522 0.5583 0.090 Uiso 1 1 calc R U . . .
H21B H 0.2549 -0.0518 0.5820 0.090 Uiso 1 1 calc R U . . .
C22 C 0.0303(7) -0.0159(3) 0.6547(3) 0.0719(14) Uani 1 1 d . . . . .
H22A H 0.0396 -0.0744 0.6918 0.086 Uiso 1 1 calc R U . . .
H22B H -0.0792 -0.0203 0.6235 0.086 Uiso 1 1 calc R U . . .
C23 C 0.2490(6) 0.0594(3) 0.8940(2) 0.0491(10) Uani 1 1 d . . . . .
H23A H 0.3677 0.0939 0.8983 0.059 Uiso 1 1 calc R U . . .
H23B H 0.2163 0.0147 0.9436 0.059 Uiso 1 1 calc R U . . .
C24 C 0.0730(6) 0.1229(3) 0.8782(2) 0.0476(10) Uani 1 1 d . . . . .
H24A H -0.0490 0.0878 0.8790 0.057 Uiso 1 1 calc R U . . .
H24B H 0.0491 0.1581 0.9189 0.057 Uiso 1 1 calc R U . . .
H1 H 0.048(4) 0.277(3) 0.147(2) 0.054(13) Uiso 1 1 d D . . . .
H2 H 0.168(5) 0.235(3) 0.598(2) 0.065(14) Uiso 1 1 d D . . . .

loop_
_atom_site_aniso_label
_atom_site_aniso_U_11
_atom_site_aniso_U_22
_atom_site_aniso_U_33
_atom_site_aniso_U_23
_atom_site_aniso_U_13
_atom_site_aniso_U_12
Ru1 0.02794(13) 0.02624(14) 0.02667(13) -0.00748(11) -0.00241(10) -0.00028(10)
Ru2 0.02661(13) 0.02315(14) 0.02729(13) -0.00507(10) -0.00014(10) 0.00200(10)
Ni1 0.0274(2) 0.0308(2) 0.0270(2) -0.01009(17) -0.00490(16) 0.00136(17)
Ni2 0.0296(2) 0.0231(2) 0.0308(2) -0.00496(17) -0.00142(16) 0.00201(17)
O1 0.0256(12) 0.0324(13) 0.0382(13) -0.0153(11) -0.0015(10) -0.0012(10)
O2 0.0288(12) 0.0268(12) 0.0343(12) -0.0015(10) -0.0064(10) -0.0017(10)
O11 0.0652(19) 0.082(2) 0.0626(19) -0.0218(17) 0.0180(15) 0.0273(17)
O21 0.0381(15) 0.0407(17) 0.096(2) -0.0043(16) 0.0085(15) -0.0074(13)
O121 0.0319(12) 0.0420(15) 0.0472(14) -0.0212(12) -0.0046(10) -0.0033(11)
O122 0.0323(14) 0.073(2) 0.080(2) -0.0400(17) 0.0148(13) -0.0164(13)
O131 0.121(3) 0.073(3) 0.069(2) -0.0207(19) -0.029(2) 0.027(2)
O132 0.131(3) 0.072(2) 0.0424(16) -0.0180(16) -0.0389(18) -0.008(2)
O141 0.0439(17) 0.056(2) 0.120(3) -0.0271(19) -0.0096(17) -0.0131(14)
O142 0.077(2) 0.0353(18) 0.136(3) -0.035(2) -0.007(2) -0.0045(15)
O151 0.083(2) 0.090(3) 0.072(2) 0.021(2) -0.0122(19) 0.015(2)
O152 0.105(3) 0.084(3) 0.088(2) -0.012(2) -0.062(2) 0.012(2)
O221 0.0349(12) 0.0367(14) 0.0370(13) 0.0026(11) -0.0073(10) 0.0012(11)
O222 0.0387(14) 0.0463(17) 0.0667(17) -0.0053(14) -0.0232(12) -0.0042(12)
O231 0.0574(19) 0.134(3) 0.096(2) -0.078(2) -0.0326(17) 0.054(2)
O232 0.066(2) 0.121(3) 0.076(2) -0.071(2) -0.0292(16) 0.031(2)
O241 0.0496(17) 0.074(2) 0.0421(15) -0.0077(14) -0.0151(12) 0.0029(15)
O242 0.0744(19) 0.0513(18) 0.0312(13) 0.0053(12) -0.0009(13) 0.0051(15)
O251 0.087(2) 0.069(2) 0.077(2) -0.0444(19) 0.0057(18) 0.0010(18)
O252 0.083(2) 0.081(3) 0.069(2) -0.0201(18) 0.0065(17) 0.047(2)
N11 0.0391(16) 0.0417(18) 0.0399(16) -0.0110(14) -0.0028(13) 0.0027(14)
N12 0.0267(14) 0.0384(17) 0.0355(15) -0.0113(13) -0.0036(11) -0.0007(12)
N13 0.0510(19) 0.040(2) 0.0494(19) 0.0026(16) -0.0197(15) -0.0060(16)
N14 0.0477(19) 0.0352(18) 0.0464(18) -0.0128(15) -0.0020(14) -0.0088(14)
N15 0.0506(19) 0.0305(17) 0.0411(17) -0.0077(14) -0.0049(15) 0.0119(15)
N16 0.0546(19) 0.049(2) 0.0294(15) -0.0118(14) -0.0087(13) 0.0118(16)
N17 0.0318(15) 0.053(2) 0.0483(18) -0.0244(16) -0.0015(13) 0.0018(14)
N18A 0.0430(17) 0.053(2) 0.0453(18) -0.0279(16) -0.0044(14) -0.0010(15)
N18B 0.0430(17) 0.053(2) 0.0453(18) -0.0279(16) -0.0044(14) -0.0010(15)
N19A 0.0451(17) 0.0391(18) 0.0360(16) -0.0098(14) -0.0077(13) 0.0031(14)
N19B 0.0451(17) 0.0391(18) 0.0360(16) -0.0098(14) -0.0077(13) 0.0031(14)
N21 0.0312(15) 0.0295(16) 0.0428(16) -0.0044(13) 0.0030(12) 0.0040(13)
N22 0.0270(14) 0.0313(16) 0.0377(15) -0.0098(13) -0.0065(11) 0.0050(12)
N23 0.0292(14) 0.0292(15) 0.0327(14) -0.0081(12) -0.0028(11) -0.0009(12)
N24 0.0455(17) 0.0341(17) 0.0289(15) -0.0099(13) -0.0039(13) 0.0108(14)
N25 0.0532(19) 0.0285(16) 0.0353(16) -0.0051(13) 0.0081(14) 0.0016(14)
N26 0.0452(17) 0.0283(16) 0.0410(16) -0.0057(13) 0.0007(13) 0.0056(13)
N27 0.0380(16) 0.0345(18) 0.0567(19) -0.0113(15) -0.0066(14) -0.0020(13)
N28 0.0365(15) 0.0342(17) 0.0430(16) -0.0116(13) -0.0039(13) 0.0058(13)
N29 0.0437(16) 0.0278(16) 0.0396(16) -0.0011(13) -0.0025(13) 0.0003(13)
C11 0.078(3) 0.046(3) 0.042(2) -0.0035(19) 0.000(2) -0.009(2)
C12 0.053(2) 0.071(3) 0.042(2) -0.015(2) 0.0129(18) -0.009(2)
C13A 0.055(7) 0.037(6) 0.053(6) -0.016(5) 0.016(5) -0.008(5)
C13B 0.079(6) 0.041(4) 0.064(5) -0.024(4) 0.014(4) -0.017(4)
C14A 0.046(8) 0.033(7) 0.047(7) 0.006(5) 0.011(6) -0.004(6)
C14B 0.066(5) 0.035(4) 0.053(5) -0.002(3) -0.011(4) -0.002(4)
C21 0.071(3) 0.084(4) 0.087(4) -0.058(3) -0.010(3) 0.007(3)
C22 0.071(3) 0.064(3) 0.096(4) -0.047(3) -0.009(3) -0.014(2)
C23 0.069(3) 0.044(2) 0.0329(19) -0.0055(17) -0.0062(18) -0.002(2)
C24 0.050(2) 0.052(3) 0.041(2) -0.0164(19) 0.0103(17) -0.0045(19)

loop_
_atom_type_symbol
_atom_type_description
_atom_type_scat_dispersion_real
_atom_type_scat_dispersion_imag
_atom_type_scat_source
C C 0.0033 0.0016 'International Tables Vol C Tables 4.2.6.8 and 6.1.1.4'
H H 0.0000 0.0000 'International Tables Vol C Tables 4.2.6.8 and 6.1.1.4'
N N 0.0061 0.0033 'International Tables Vol C Tables 4.2.6.8 and 6.1.1.4'
Ni Ni 0.3393 1.1124 'International Tables Vol C Tables 4.2.6.8 and 6.1.1.4'
O O 0.0106 0.0060 'International Tables Vol C Tables 4.2.6.8 and 6.1.1.4'
Ru Ru -1.2594 0.8363 'International Tables Vol C Tables 4.2.6.8 and 6.1.1.4'

loop_
_geom_angle_atom_site_label_1
_geom_angle_atom_site_label_2
_geom_angle_atom_site_label_3
_geom_angle
_geom_angle_site_symmetry_1
_geom_angle_site_symmetry_3
_geom_angle_publ_flag
N11 Ru1 O1 176.75(12) . . ?
N11 Ru1 N13 87.81(14) . . ?
O1 Ru1 N13 89.59(12) . . ?
N11 Ru1 N14 90.74(13) . . ?
O1 Ru1 N14 87.34(11) . . ?
N13 Ru1 N14 90.77(13) . . ?
N11 Ru1 N12 95.00(12) . . ?
O1 Ru1 N12 87.07(10) . . ?
N13 Ru1 N12 92.58(12) . . ?
N14 Ru1 N12 173.47(10) . . ?
N11 Ru1 N15 94.09(12) . . ?
O1 Ru1 N15 88.52(10) . . ?
N13 Ru1 N15 178.10(12) . . ?
N14 Ru1 N15 89.35(13) . . ?
N12 Ru1 N15 87.12(12) . . ?
N21 Ru2 O2 179.30(12) . . ?
N21 Ru2 N24 91.71(13) . . ?
O2 Ru2 N24 88.98(11) . . ?
N21 Ru2 N22 92.52(12) . . ?
O2 Ru2 N22 86.78(10) . . ?
N24 Ru2 N22 174.65(12) . . ?
N21 Ru2 N23 93.39(11) . . ?
O2 Ru2 N23 86.76(10) . . ?
N24 Ru2 N23 90.73(10) . . ?
N22 Ru2 N23 92.27(10) . . ?
N21 Ru2 N25 92.95(12) . . ?
O2 Ru2 N25 86.90(11) . . ?
N24 Ru2 N25 89.64(11) . . ?
N22 Ru2 N25 86.88(11) . . ?
N23 Ru2 N25 173.63(11) . . ?
O1 Ni1 N19B 92.55(10) . . ?
O1 Ni1 N19A 92.55(10) . . ?
O1 Ni1 N16 88.90(11) . . ?
N19B Ni1 N16 177.39(11) . . ?
N19A Ni1 N16 177.39(11) . . ?
O1 Ni1 N18B 168.34(10) . . ?
N19B Ni1 N18B 83.12(12) . . ?
N16 Ni1 N18B 95.86(12) . . ?
O1 Ni1 N18A 168.34(10) . . ?
N19A Ni1 N18A 83.12(12) . . ?
N16 Ni1 N18A 95.86(12) . . ?
O1 Ni1 N17 95.19(10) . . ?
N19B Ni1 N17 95.11(12) . . ?
N19A Ni1 N17 95.11(12) . . ?
N16 Ni1 N17 82.59(12) . . ?
N18B Ni1 N17 95.97(12) . . ?
N18A Ni1 N17 95.97(12) . . ?
O1 Ni1 O121 81.94(8) . . ?
N19B Ni1 O121 88.67(10) . . ?
N19A Ni1 O121 88.67(10) . . ?
N16 Ni1 O121 93.68(10) . . ?
N18B Ni1 O121 87.13(10) . . ?
N18A Ni1 O121 87.13(10) . . ?
N17 Ni1 O121 175.36(11) . . ?
O2 Ni2 N28 92.06(10) . . ?
O2 Ni2 N27 93.01(11) . . ?
N28 Ni2 N27 95.89(11) . . ?
O2 Ni2 N29 168.40(11) . . ?
N28 Ni2 N29 82.22(11) . . ?
N27 Ni2 N29 97.59(12) . . ?
O2 Ni2 N26 89.77(10) . . ?
N28 Ni2 N26 177.34(12) . . ?
N27 Ni2 N26 82.08(11) . . ?
N29 Ni2 N26 96.32(11) . . ?
O2 Ni2 O221 84.42(9) . . ?
N28 Ni2 O221 88.90(10) . . ?
N27 Ni2 O221 174.65(10) . . ?
N29 Ni2 O221 85.38(10) . . ?
N26 Ni2 O221 93.20(10) . . ?
Ru1 O1 Ni1 124.81(12) . . ?
Ru1 O1 H1 109(3) . . ?
Ni1 O1 H1 124(3) . . ?
Ru2 O2 Ni2 123.59(11) . . ?
Ru2 O2 H2 107(3) . . ?
Ni2 O2 H2 130(3) . . ?
N12 O121 Ni1 123.6(2) . . ?
N22 O221 Ni2 121.78(19) . . ?
O11 N11 Ru1 172.6(3) . . ?
O122 N12 O121 117.8(3) . . ?
O122 N12 Ru1 120.6(2) . . ?
O121 N12 Ru1 121.3(2) . . ?
O131 N13 O132 118.5(3) . . ?
O131 N13 Ru1 121.8(3) . . ?
O132 N13 Ru1 118.9(3) . . ?
O141 N14 O142 118.9(3) . . ?
O141 N14 Ru1 120.1(2) . . ?
O142 N14 Ru1 121.0(3) . . ?
O151 N15 O152 121.3(4) . . ?
O151 N15 Ru1 119.7(3) . . ?
O152 N15 Ru1 118.9(3) . . ?
C11 N16 Ni1 106.4(2) . . ?
C11 N16 H16A 110.4 . . ?
Ni1 N16 H16A 110.4 . . ?
C11 N16 H16B 110.4 . . ?
Ni1 N16 H16B 110.4 . . ?
H16A N16 H16B 108.6 . . ?
C12 N17 Ni1 108.4(2) . . ?
C12 N17 H17A 110.0 . . ?
Ni1 N17 H17A 110.0 . . ?
C12 N17 H17B 110.0 . . ?
Ni1 N17 H17B 110.0 . . ?
H17A N17 H17B 108.4 . . ?
C13A N18A Ni1 106.2(6) . . ?
C13A N18A H18A 110.5 . . ?
Ni1 N18A H18A 110.5 . . ?
C13A N18A H18B 110.5 . . ?
Ni1 N18A H18B 110.5 . . ?
H18A N18A H18B 108.7 . . ?
C13B N18B Ni1 107.2(3) . . ?
C13B N18B H18C 110.3 . . ?
Ni1 N18B H18C 110.3 . . ?
C13B N18B H18D 110.3 . . ?
Ni1 N18B H18D 110.3 . . ?
H18C N18B H18D 108.5 . . ?
C14A N19A Ni1 108.6(6) . . ?
C14A N19A H19A 110.0 . . ?
Ni1 N19A H19A 110.0 . . ?
C14A N19A H19B 110.0 . . ?
Ni1 N19A H19B 110.0 . . ?
H19A N19A H19B 108.3 . . ?
C14B N19B Ni1 107.0(3) . . ?
C14B N19B H19C 110.3 . . ?
Ni1 N19B H19C 110.3 . . ?
C14B N19B H19D 110.3 . . ?
Ni1 N19B H19D 110.3 . . ?
H19C N19B H19D 108.6 . . ?
O21 N21 Ru2 178.9(3) . . ?
O222 N22 O221 117.7(3) . . ?
O222 N22 Ru2 119.3(2) . . ?
O221 N22 Ru2 122.7(2) . . ?
O232 N23 O231 118.3(3) . . ?
O232 N23 Ru2 121.5(2) . . ?
O231 N23 Ru2 120.1(2) . . ?
O241 N24 O242 119.8(3) . . ?
O241 N24 Ru2 119.6(2) . . ?
O242 N24 Ru2 120.6(2) . . ?
O251 N25 O252 121.0(3) . . ?
O251 N25 Ru2 119.4(3) . . ?
O252 N25 Ru2 119.6(3) . . ?
C21 N26 Ni2 107.2(2) . . ?
C21 N26 H26A 110.3 . . ?
Ni2 N26 H26A 110.3 . . ?
C21 N26 H26B 110.3 . . ?
Ni2 N26 H26B 110.3 . . ?
H26A N26 H26B 108.5 . . ?
C22 N27 Ni2 108.6(2) . . ?
C22 N27 H27A 110.0 . . ?
Ni2 N27 H27A 110.0 . . ?
C22 N27 H27B 110.0 . . ?
Ni2 N27 H27B 110.0 . . ?
H27A N27 H27B 108.3 . . ?
C24 N28 Ni2 108.3(2) . . ?
C24 N28 H28A 110.0 . . ?
Ni2 N28 H28A 110.0 . . ?
C24 N28 H28B 110.0 . . ?
Ni2 N28 H28B 110.0 . . ?
H28A N28 H28B 108.4 . . ?
C23 N29 Ni2 108.3(2) . . ?
C23 N29 H29A 110.0 . . ?
Ni2 N29 H29A 110.0 . . ?
C23 N29 H29B 110.0 . . ?
Ni2 N29 H29B 110.0 . . ?
H29A N29 H29B 108.4 . . ?
N16 C11 C12 108.2(3) . . ?
N16 C11 H11A 110.1 . . ?
C12 C11 H11A 110.1 . . ?
N16 C11 H11B 110.1 . . ?
C12 C11 H11B 110.1 . . ?
H11A C11 H11B 108.4 . . ?
C11 C12 N17 109.9(3) . . ?
C11 C12 H12A 109.7 . . ?
N17 C12 H12A 109.7 . . ?
C11 C12 H12B 109.7 . . ?
N17 C12 H12B 109.7 . . ?
H12A C12 H12B 108.2 . . ?
N18A C13A C14A 109.4(9) . . ?
N18A C13A H13A 109.8 . . ?
C14A C13A H13A 109.8 . . ?
N18A C13A H13B 109.8 . . ?
C14A C13A H13B 109.8 . . ?
H13A C13A H13B 108.2 . . ?
C14B C13B N18B 106.4(7) . . ?
C14B C13B H13C 110.4 . . ?
N18B C13B H13C 110.4 . . ?
C14B C13B H13D 110.4 . . ?
N18B C13B H13D 110.4 . . ?
H13C C13B H13D 108.6 . . ?
N19A C14A C13A 103.2(9) . . ?
N19A C14A H14C 111.1 . . ?
C13A C14A H14C 111.1 . . ?
N19A C14A H14D 111.1 . . ?
C13A C14A H14D 111.1 . . ?
H14C C14A H14D 109.1 . . ?
C13B C14B N19B 111.2(6) . . ?
C13B C14B H14A 109.4 . . ?
N19B C14B H14A 109.4 . . ?
C13B C14B H14B 109.4 . . ?
N19B C14B H14B 109.4 . . ?
H14A C14B H14B 108.0 . . ?
C22 C21 N26 111.6(4) . . ?
C22 C21 H21A 109.3 . . ?
N26 C21 H21A 109.3 . . ?
C22 C21 H21B 109.3 . . ?
N26 C21 H21B 109.3 . . ?
H21A C21 H21B 108.0 . . ?
C21 C22 N27 112.5(4) . . ?
C21 C22 H22A 109.1 . . ?
N27 C22 H22A 109.1 . . ?
C21 C22 H22B 109.1 . . ?
N27 C22 H22B 109.1 . . ?
H22A C22 H22B 107.8 . . ?
N29 C23 C24 108.5(3) . . ?
N29 C23 H23A 110.0 . . ?
C24 C23 H23A 110.0 . . ?
N29 C23 H23B 110.0 . . ?
C24 C23 H23B 110.0 . . ?
H23A C23 H23B 108.4 . . ?
N28 C24 C23 108.5(3) . . ?
N28 C24 H24A 110.0 . . ?
C23 C24 H24A 110.0 . . ?
N28 C24 H24B 110.0 . . ?
C23 C24 H24B 110.0 . . ?
H24A C24 H24B 108.4 . . ?

loop_
_geom_bond_atom_site_label_1
_geom_bond_atom_site_label_2
_geom_bond_distance
_geom_bond_site_symmetry_2
_geom_bond_publ_flag
Ru1 N11 1.752(3) . ?
Ru1 O1 1.948(2) . ?
Ru1 N13 2.068(3) . ?
Ru1 N14 2.071(3) . ?
Ru1 N12 2.083(3) . ?
Ru1 N15 2.121(3) . ?
Ru2 N21 1.761(3) . ?
Ru2 O2 1.955(2) . ?
Ru2 N24 2.060(3) . ?
Ru2 N22 2.091(3) . ?
Ru2 N23 2.108(2) . ?
Ru2 N25 2.110(3) . ?
Ni1 O1 2.071(2) . ?
Ni1 N19B 2.073(3) . ?
Ni1 N19A 2.073(3) . ?
Ni1 N16 2.084(3) . ?
Ni1 N18B 2.085(3) . ?
Ni1 N18A 2.085(3) . ?
Ni1 N17 2.090(3) . ?
Ni1 O121 2.182(2) . ?
Ni2 O2 2.050(2) . ?
Ni2 N28 2.090(3) . ?
Ni2 N27 2.100(3) . ?
Ni2 N29 2.104(3) . ?
Ni2 N26 2.107(3) . ?
Ni2 O221 2.139(2) . ?
O1 H1 0.812(18) . ?
O2 H2 0.813(18) . ?
O11 N11 1.134(3) . ?
O21 N21 1.131(4) . ?
O121 N12 1.249(3) . ?
O122 N12 1.223(3) . ?
O131 N13 1.169(4) . ?
O132 N13 1.284(4) . ?
O141 N14 1.221(4) . ?
O142 N14 1.226(4) . ?
O151 N15 1.162(4) . ?
O152 N15 1.215(4) . ?
O221 N22 1.259(3) . ?
O222 N22 1.223(3) . ?
O231 N23 1.200(4) . ?
O232 N23 1.197(4) . ?
O241 N24 1.223(4) . ?
O242 N24 1.238(4) . ?
O251 N25 1.210(4) . ?
O252 N25 1.217(4) . ?
N16 C11 1.468(5) . ?
N16 H16A 0.8900 . ?
N16 H16B 0.8900 . ?
N17 C12 1.484(5) . ?
N17 H17A 0.8900 . ?
N17 H17B 0.8900 . ?
N18A C13A 1.513(8) . ?
N18A H18A 0.8900 . ?
N18A H18B 0.8900 . ?
N18B C13B 1.476(6) . ?
N18B H18C 0.8900 . ?
N18B H18D 0.8900 . ?
N19A C14A 1.473(8) . ?
N19A H19A 0.8900 . ?
N19A H19B 0.8900 . ?
N19B C14B 1.491(6) . ?
N19B H19C 0.8900 . ?
N19B H19D 0.8900 . ?
N26 C21 1.458(5) . ?
N26 H26A 0.8900 . ?
N26 H26B 0.8900 . ?
N27 C22 1.453(5) . ?
N27 H27A 0.8900 . ?
N27 H27B 0.8900 . ?
N28 C24 1.468(4) . ?
N28 H28A 0.8900 . ?
N28 H28B 0.8900 . ?
N29 C23 1.477(4) . ?
N29 H29A 0.8900 . ?
N29 H29B 0.8900 . ?
C11 C12 1.480(5) . ?
C11 H11A 0.9700 . ?
C11 H11B 0.9700 . ?
C12 H12A 0.9700 . ?
C12 H12B 0.9700 . ?
C13A C14A 1.533(10) . ?
C13A H13A 0.9700 . ?
C13A H13B 0.9700 . ?
C13B C14B 1.471(11) . ?
C13B H13C 0.9700 . ?
C13B H13D 0.9700 . ?
C14A H14C 0.9700 . ?
C14A H14D 0.9700 . ?
C14B H14A 0.9700 . ?
C14B H14B 0.9700 . ?
C21 C22 1.435(6) . ?
C21 H21A 0.9700 . ?
C21 H21B 0.9700 . ?
C22 H22A 0.9700 . ?
C22 H22B 0.9700 . ?
C23 C24 1.503(5) . ?
C23 H23A 0.9700 . ?
C23 H23B 0.9700 . ?
C24 H24A 0.9700 . ?
C24 H24B 0.9700 . ?

loop_
_geom_torsion_atom_site_label_1
_geom_torsion_atom_site_label_2
_geom_torsion_atom_site_label_3
_geom_torsion_atom_site_label_4
_geom_torsion
_geom_torsion_site_symmetry_1
_geom_torsion_site_symmetry_2
_geom_torsion_site_symmetry_3
_geom_torsion_site_symmetry_4
_geom_torsion_publ_flag
Ni1 O121 N12 O122 172.6(2) . . . . ?
Ni1 O121 N12 Ru1 -13.3(3) . . . . ?
Ni2 O221 N22 O222 175.2(2) . . . . ?
Ni2 O221 N22 Ru2 -10.1(3) . . . . ?
Ni1 N16 C11 C12 -47.6(4) . . . . ?
N16 C11 C12 N17 54.2(4) . . . . ?
Ni1 N17 C12 C11 -32.5(4) . . . . ?
Ni1 N18A C13A C14A -39.4(13) . . . . ?
Ni1 N18B C13B C14B 45.8(9) . . . . ?
Ni1 N19A C14A C13A -48.9(12) . . . . ?
N18A C13A C14A N19A 59.0(16) . . . . ?
N18B C13B C14B N19B -55.6(11) . . . . ?
Ni1 N19B C14B C13B 36.3(9) . . . . ?
Ni2 N26 C21 C22 -38.9(5) . . . . ?
N26 C21 C22 N27 48.8(6) . . . . ?
Ni2 N27 C22 C21 -32.1(5) . . . . ?
Ni2 N29 C23 C24 39.3(4) . . . . ?
Ni2 N28 C24 C23 42.6(4) . . . . ?
N29 C23 C24 N28 -55.2(4) . . . . ?
